data_4340671
loop_
_publ_author_name
'Mullane, Kimberly C.'
'Lewis, Andrew J.'
'Yin, Haolin'
'Carroll, Patrick J.'
'Schelter, Eric J.'

_publ_section_title
;
 Anomalous one-electron processes in the chemistry of uranium nitrogen
 multiple bonds.
;
_journal_issue 17
_journal_name_full 'Inorganic chemistry'
_journal_page_first 9129
_journal_page_last 9139
_journal_paper_doi 10.1021/ic501149u
_journal_volume 53
_journal_year 2014
_chemical_formula_sum 'C21 H63 Br N4 Si7 U'
_chemical_formula_weight 886.32
_space_group_IT_number 2
_symmetry_cell_setting triclinic
_symmetry_Int_Tables_number 2
_symmetry_space_group_name_Hall '-P 1'
_symmetry_space_group_name_H-M 'P -1'
_atom_sites_solution_hydrogens geom
_atom_sites_solution_primary direct
_audit_creation_method SHELXL-97
_cell_angle_alpha 115.787(2)
_cell_angle_beta 91.353(3)
_cell_angle_gamma 90.503(3)
_cell_formula_units_Z 2
_cell_length_a 10.8318(5)
_cell_length_b 14.4441(7)
_cell_length_c 15.3636(8)
_cell_measurement_temperature 100(1)
_cell_volume 2163.26(19)
_computing_data_collection 'Bruker APEX2'
_computing_data_reduction 'Bruker SAINT'
_computing_structure_refinement 'SHELXL-97 (Sheldrick, 2008)'
_computing_structure_solution 'SHELXS-97 (Sheldrick, 2008)'
_diffrn_ambient_temperature 100(1)
_diffrn_measured_fraction_theta_full 0.981
_diffrn_measured_fraction_theta_max 0.981
_diffrn_measurement_device 'CCD Area Detector'
_diffrn_measurement_device_type 'Bruker APEXII'
_diffrn_measurement_method 'phi and omega scans'
_diffrn_radiation_monochromator graphite
_diffrn_radiation_source 'sealed tube'
_diffrn_radiation_type MoK\a
_diffrn_radiation_wavelength 0.71073
_diffrn_reflns_av_R_equivalents 0.1435
_diffrn_reflns_av_sigmaI/netI 0.0624
_diffrn_reflns_limit_h_max 14
_diffrn_reflns_limit_h_min -14
_diffrn_reflns_limit_k_max 16
_diffrn_reflns_limit_k_min -18
_diffrn_reflns_limit_l_max 19
_diffrn_reflns_limit_l_min 0
_diffrn_reflns_number 132462
_diffrn_reflns_theta_full 27.55
_diffrn_reflns_theta_max 27.55
_diffrn_reflns_theta_min 1.47
_exptl_absorpt_coefficient_mu 4.884
_exptl_absorpt_correction_T_max 7456
_exptl_absorpt_correction_T_min 0.4285
_exptl_absorpt_correction_type multi-scan
_exptl_absorpt_process_details '(SADABS; Sheldrick, 2007)'
_exptl_crystal_density_diffrn 1.361
_exptl_crystal_density_method 'not measured'
_exptl_crystal_F_000 884
_exptl_crystal_size_max 0.32
_exptl_crystal_size_mid 0.22
_exptl_crystal_size_min 0.05
_refine_diff_density_max 8.013
_refine_diff_density_min -2.089
_refine_diff_density_rms 0.270
_refine_ls_extinction_method none
_refine_ls_goodness_of_fit_ref 1.048
_refine_ls_hydrogen_treatment constr
_refine_ls_matrix_type full
_refine_ls_number_parameters 329
_refine_ls_number_reflns 9793
_refine_ls_number_restraints 0
_refine_ls_restrained_S_all 1.048
_refine_ls_R_factor_all 0.1002
_refine_ls_R_factor_gt 0.0795
_refine_ls_shift/su_max 0.001
_refine_ls_shift/su_mean 0.000
_refine_ls_structure_factor_coef Fsqd
_refine_ls_weighting_details 'calc w=1/[\s^2^(Fo^2^)+(0.1163P)^2^+26.0345P] where P=(Fo^2^+2Fc^2^)/3'
_refine_ls_weighting_scheme calc
_refine_ls_wR_factor_gt 0.2036
_refine_ls_wR_factor_ref 0.2165
_reflns_number_gt 7554
_reflns_number_total 9793
_reflns_threshold_expression >2sigma(I)
_cod_data_source_file ic501149u_si_002.cif
_cod_data_source_block 2-Br
_cod_depositor_comments
;
The following automatic conversions were performed:
'_atom_site_symetry_multiplicity' tag replaced with
'_atom_site_symmetry_multiplicity'.

Automatic conversion script
Id: cif_correct_tags 1440 2010-10-19 06:21:57Z saulius 

 Adding full bibliography for 4340671--4340680.cif.
;
_cod_original_cell_volume 2163.26(18)
_cod_original_sg_symbol_H-M 'P -1       '
_cod_database_code 4340671

loop_
_symmetry_equiv_pos_as_xyz
'x, y, z'
'-x, -y, -z'

loop_
_atom_site_label
_atom_site_type_symbol
_atom_site_fract_x
_atom_site_fract_y
_atom_site_fract_z
_atom_site_U_iso_or_equiv
_atom_site_adp_type
_atom_site_occupancy
_atom_site_symmetry_multiplicity
_atom_site_calc_flag
_atom_site_refinement_flags
U1 U 0.27556(3) 0.16135(3) 0.30650(3) 0.03225(15) Uani 1 1 d .
N1 N 0.2764(8) 0.2515(7) 0.2206(6) 0.0346(19) Uani 1 1 d .
N2 N 0.2513(8) -0.0080(7) 0.2424(6) 0.037(2) Uani 1 1 d .
N3 N 0.2469(7) 0.2452(6) 0.4621(6) 0.0279(17) Uani 1 1 d .
N4 N 0.4511(8) 0.1621(6) 0.3193(5) 0.0293(18) Uani 1 1 d .
Si1 Si 0.3720(3) 0.3624(2) 0.2571(2) 0.0340(6) Uani 1 1 d .
Si2 Si 0.1826(3) 0.2194(3) 0.1150(2) 0.0404(7) Uani 1 1 d .
Si3 Si 0.3470(3) -0.0839(2) 0.1499(2) 0.0378(7) Uani 1 1 d .
Si4 Si 0.1361(3) -0.0742(3) 0.2759(2) 0.0421(7) Uani 1 1 d .
Si5 Si 0.3287(3) 0.2118(2) 0.5434(2) 0.0340(6) Uani 1 1 d .
Si6 Si 0.1417(3) 0.3488(2) 0.5133(2) 0.0330(6) Uani 1 1 d .
Si7 Si 0.6172(2) 0.1606(2) 0.3250(2) 0.0285(6) Uani 1 1 d .
C1 C 0.4113(9) 0.4164(8) 0.3891(8) 0.036(2) Uani 1 1 d .
H1a H 0.3438 0.4561 0.4252 0.053 Uiso 1 1 calc R
H1b H 0.4840 0.4596 0.4035 0.053 Uiso 1 1 calc R
H1c H 0.4265 0.3612 0.4066 0.053 Uiso 1 1 calc R
C2 C 0.5148(10) 0.3313(9) 0.1851(8) 0.039(2) Uani 1 1 d .
H2a H 0.5466 0.2675 0.1803 0.059 Uiso 1 1 calc R
H2b H 0.5756 0.3852 0.2164 0.059 Uiso 1 1 calc R
H2c H 0.4956 0.3252 0.1214 0.059 Uiso 1 1 calc R
C3 C 0.2955(12) 0.4705(10) 0.2430(9) 0.047(3) Uani 1 1 d .
H3a H 0.2659 0.4474 0.1774 0.070 Uiso 1 1 calc R
H3b H 0.3538 0.5263 0.2589 0.070 Uiso 1 1 calc R
H3c H 0.2273 0.4934 0.2856 0.070 Uiso 1 1 calc R
C4 C 0.2728(13) 0.2296(12) 0.0176(9) 0.055(3) Uani 1 1 d .
H4a H 0.2947 0.3004 0.0362 0.083 Uiso 1 1 calc R
H4b H 0.2236 0.2035 -0.0413 0.083 Uiso 1 1 calc R
H4c H 0.3464 0.1902 0.0077 0.083 Uiso 1 1 calc R
C5 C 0.0481(11) 0.3046(10) 0.1378(9) 0.048(3) Uani 1 1 d .
H5a H 0.0077 0.3095 0.1946 0.072 Uiso 1 1 calc R
H5b H -0.0088 0.2765 0.0833 0.072 Uiso 1 1 calc R
H5c H 0.0757 0.3717 0.1474 0.072 Uiso 1 1 calc R
C6 C 0.1222(12) 0.0841(10) 0.0638(9) 0.051(3) Uani 1 1 d .
H6a H 0.1653 0.0429 0.0062 0.077 Uiso 1 1 calc R
H6b H 0.0355 0.0826 0.0484 0.077 Uiso 1 1 calc R
H6c H 0.1346 0.0573 0.1105 0.077 Uiso 1 1 calc R
C7 C 0.4067(10) -0.0072(9) 0.0894(7) 0.039(2) Uani 1 1 d .
H7a H 0.3498 -0.0127 0.0385 0.058 Uiso 1 1 calc R
H7b H 0.4855 -0.0327 0.0628 0.058 Uiso 1 1 calc R
H7c H 0.4158 0.0635 0.1356 0.058 Uiso 1 1 calc R
C8 C 0.2607(14) -0.1961(9) 0.0479(9) 0.056(4) Uani 1 1 d .
H8a H 0.2327 -0.2441 0.0714 0.084 Uiso 1 1 calc R
H8b H 0.3150 -0.2298 -0.0046 0.084 Uiso 1 1 calc R
H8c H 0.1909 -0.1707 0.0259 0.084 Uiso 1 1 calc R
C9 C 0.4771(12) -0.1333(10) 0.1976(10) 0.049(3) Uani 1 1 d .
H9a H 0.5046 -0.0813 0.2597 0.074 Uiso 1 1 calc R
H9b H 0.5440 -0.1508 0.1538 0.074 Uiso 1 1 calc R
H9c H 0.4498 -0.1934 0.2041 0.074 Uiso 1 1 calc R
C10 C 0.0038(12) -0.1202(11) 0.1857(10) 0.056(4) Uani 1 1 d .
H10a H -0.0189 -0.0666 0.1677 0.084 Uiso 1 1 calc R
H10b H -0.0654 -0.1379 0.2137 0.084 Uiso 1 1 calc R
H10c H 0.0278 -0.1795 0.1293 0.084 Uiso 1 1 calc R
C11 C 0.0741(11) 0.0047(11) 0.3976(9) 0.048(3) Uani 1 1 d .
H11a H 0.0863 -0.0302 0.4378 0.072 Uiso 1 1 calc R
H11b H -0.0126 0.0147 0.3913 0.072 Uiso 1 1 calc R
H11c H 0.1165 0.0702 0.4264 0.072 Uiso 1 1 calc R
C12 C 0.2049(14) -0.1878(11) 0.2871(11) 0.058(4) Uani 1 1 d .
H12a H 0.2348 -0.2351 0.2256 0.087 Uiso 1 1 calc R
H12b H 0.1429 -0.2215 0.3074 0.087 Uiso 1 1 calc R
H12c H 0.2720 -0.1648 0.3340 0.087 Uiso 1 1 calc R
C13 C 0.3789(11) 0.0780(9) 0.4805(8) 0.040(3) Uani 1 1 d .
H13a H 0.3152 0.0326 0.4829 0.061 Uiso 1 1 calc R
H13b H 0.4531 0.0695 0.5115 0.061 Uiso 1 1 calc R
H13c H 0.3945 0.0621 0.4143 0.061 Uiso 1 1 calc R
C14 C 0.4658(10) 0.2988(9) 0.5982(8) 0.037(2) Uani 1 1 d .
H14a H 0.5052 0.3123 0.5495 0.055 Uiso 1 1 calc R
H14b H 0.5229 0.2666 0.6245 0.055 Uiso 1 1 calc R
H14c H 0.4397 0.3624 0.6489 0.055 Uiso 1 1 calc R
C15 C 0.2339(11) 0.2132(10) 0.6439(8) 0.042(3) Uani 1 1 d .
H15a H 0.2106 0.2824 0.6844 0.063 Uiso 1 1 calc R
H15b H 0.2814 0.1869 0.6814 0.063 Uiso 1 1 calc R
H15c H 0.1611 0.1709 0.6174 0.063 Uiso 1 1 calc R
C16 C 0.2117(11) 0.4556(8) 0.6224(8) 0.039(2) Uani 1 1 d .
H16a H 0.2258 0.4328 0.6718 0.058 Uiso 1 1 calc R
H16b H 0.1566 0.5125 0.6455 0.058 Uiso 1 1 calc R
H16c H 0.2887 0.4768 0.6064 0.058 Uiso 1 1 calc R
C17 C -0.0030(11) 0.3076(9) 0.5515(8) 0.043(3) Uani 1 1 d .
H17a H -0.0336 0.2442 0.5005 0.064 Uiso 1 1 calc R
H17b H -0.0639 0.3596 0.5652 0.064 Uiso 1 1 calc R
H17c H 0.0142 0.2979 0.6085 0.064 Uiso 1 1 calc R
C18 C 0.1008(11) 0.4072(9) 0.4279(9) 0.040(3) Uani 1 1 d .
H18a H 0.1356 0.3671 0.3661 0.060 Uiso 1 1 calc R
H18b H 0.1334 0.4764 0.4538 0.060 Uiso 1 1 calc R
H18c H 0.0126 0.4079 0.4205 0.060 Uiso 1 1 calc R
C19 C 0.6816(10) 0.0893(9) 0.2014(8) 0.038(2) Uani 1 1 d .
H19a H 0.6586 0.0178 0.1761 0.058 Uiso 1 1 calc R
H19b H 0.7700 0.0966 0.2057 0.058 Uiso 1 1 calc R
H19c H 0.6492 0.1171 0.1593 0.058 Uiso 1 1 calc R
C20 C 0.6848(9) 0.2935(8) 0.3792(8) 0.036(2) Uani 1 1 d .
H20a H 0.6690 0.3248 0.3363 0.054 Uiso 1 1 calc R
H20b H 0.7723 0.2908 0.3889 0.054 Uiso 1 1 calc R
H20c H 0.6479 0.3334 0.4402 0.054 Uiso 1 1 calc R
C21 C 0.6743(11) 0.0995(9) 0.4021(9) 0.041(3) Uani 1 1 d .
H21a H 0.6303 0.1257 0.4613 0.062 Uiso 1 1 calc R
H21b H 0.7609 0.1147 0.4165 0.062 Uiso 1 1 calc R
H21c H 0.6613 0.0263 0.3685 0.062 Uiso 1 1 calc R
Br1 Br 0.02083(9) 0.16192(10) 0.28803(8) 0.0429(3) Uani 1 1 d .

loop_
_atom_site_aniso_label
_atom_site_aniso_U_11
_atom_site_aniso_U_22
_atom_site_aniso_U_33
_atom_site_aniso_U_23
_atom_site_aniso_U_13
_atom_site_aniso_U_12
U1 0.01837(19) 0.0391(2) 0.0351(2) 0.01228(16) 0.00138(13) -0.00378(14)
N1 0.021(4) 0.038(5) 0.033(4) 0.004(4) -0.007(3) 0.007(3)
N2 0.028(5) 0.046(5) 0.036(5) 0.017(4) 0.003(4) -0.002(4)
N3 0.015(4) 0.038(4) 0.044(5) 0.030(4) 0.004(3) 0.003(3)
N4 0.039(5) 0.029(4) 0.020(4) 0.012(3) -0.003(3) -0.014(3)
Si1 0.0295(14) 0.0401(16) 0.0309(14) 0.0144(12) -0.0019(11) -0.0016(12)
Si2 0.0329(16) 0.0500(18) 0.0336(15) 0.0143(14) -0.0078(12) -0.0046(13)
Si3 0.0316(15) 0.0391(16) 0.0353(15) 0.0091(13) 0.0084(12) -0.0053(12)
Si4 0.0348(16) 0.0453(18) 0.0441(17) 0.0173(14) 0.0091(13) -0.0106(13)
Si5 0.0278(14) 0.0399(16) 0.0372(15) 0.0193(13) 0.0035(11) -0.0015(12)
Si6 0.0245(13) 0.0357(15) 0.0363(14) 0.0132(12) 0.0060(11) 0.0027(11)
Si7 0.0153(12) 0.0358(14) 0.0343(14) 0.0151(12) 0.0010(10) -0.0023(10)
C1 0.021(5) 0.032(5) 0.051(6) 0.015(5) 0.008(4) 0.000(4)
C2 0.035(6) 0.049(6) 0.040(6) 0.025(5) 0.001(5) -0.001(5)
C3 0.045(7) 0.050(7) 0.048(7) 0.024(6) -0.005(5) 0.011(5)
C4 0.046(7) 0.073(9) 0.040(6) 0.018(6) -0.002(5) -0.015(6)
C5 0.036(6) 0.055(7) 0.049(7) 0.019(6) -0.009(5) 0.008(5)
C6 0.041(7) 0.064(8) 0.034(6) 0.008(6) -0.007(5) -0.017(6)
C7 0.026(5) 0.047(6) 0.031(5) 0.005(5) 0.005(4) -0.011(4)
C8 0.067(9) 0.036(6) 0.046(7) -0.001(5) 0.005(6) -0.018(6)
C9 0.046(7) 0.043(6) 0.063(8) 0.027(6) 0.018(6) 0.001(5)
C10 0.038(7) 0.070(9) 0.059(8) 0.027(7) -0.002(6) -0.028(6)
C11 0.032(6) 0.064(8) 0.050(7) 0.026(6) 0.007(5) -0.007(5)
C12 0.065(9) 0.054(8) 0.069(9) 0.039(7) 0.003(7) -0.009(7)
C13 0.039(6) 0.048(6) 0.045(6) 0.029(5) 0.010(5) 0.001(5)
C14 0.033(6) 0.040(6) 0.038(5) 0.017(5) -0.004(4) 0.001(5)
C15 0.040(6) 0.054(7) 0.038(6) 0.024(5) 0.014(5) 0.001(5)
C16 0.037(6) 0.036(6) 0.038(6) 0.012(5) 0.008(5) 0.012(5)
C17 0.036(6) 0.047(6) 0.038(6) 0.010(5) 0.008(5) 0.012(5)
C18 0.036(6) 0.045(6) 0.050(6) 0.030(5) 0.011(5) 0.015(5)
C19 0.023(5) 0.043(6) 0.044(6) 0.014(5) 0.002(4) -0.006(4)
C20 0.017(4) 0.035(5) 0.051(6) 0.015(5) -0.001(4) -0.003(4)
C21 0.033(6) 0.051(7) 0.053(7) 0.036(6) -0.005(5) -0.003(5)
Br1 0.0197(5) 0.0581(7) 0.0436(6) 0.0156(5) -0.0003(4) -0.0048(4)

loop_
_atom_type_symbol
_atom_type_description
_atom_type_scat_dispersion_real
_atom_type_scat_dispersion_imag
_atom_type_scat_source
C C 0.0033 0.0016 'International Tables Vol C Tables 4.2.6.8 and 6.1.1.4'
H H 0.0000 0.0000 'International Tables Vol C Tables 4.2.6.8 and 6.1.1.4'
N N 0.0061 0.0033 'International Tables Vol C Tables 4.2.6.8 and 6.1.1.4'
Si Si 0.0817 0.0704 'International Tables Vol C Tables 4.2.6.8 and 6.1.1.4'
Br Br -0.2901 2.4595 'International Tables Vol C Tables 4.2.6.8 and 6.1.1.4'
U U -9.6767 9.6646 'International Tables Vol C Tables 4.2.6.8 and 6.1.1.4'

loop_
_geom_angle_atom_site_label_1
_geom_angle_atom_site_label_2
_geom_angle_atom_site_label_3
_geom_angle
N4 U1 N3 94.8(3)
N4 U1 N2 95.7(3)
N3 U1 N2 116.6(3)
N4 U1 N1 94.0(3)
N3 U1 N1 117.5(3)
N2 U1 N1 123.8(3)
N4 U1 Br1 179.5(2)
N3 U1 Br1 85.2(2)
N2 U1 Br1 84.8(2)
N1 U1 Br1 85.6(2)
N4 U1 Si3 77.2(2)
N3 U1 Si3 136.3(2)
N2 U1 Si3 26.5(2)
N1 U1 Si3 106.0(2)
Br1 U1 Si3 103.14(6)
N4 U1 Si5 76.1(2)
N3 U1 Si5 26.2(2)
N2 U1 Si5 99.8(2)
N1 U1 Si5 136.2(2)
Br1 U1 Si5 103.93(6)
Si3 U1 Si5 112.90(8)
N4 U1 Si1 76.0(2)
N3 U1 Si1 99.9(2)
N2 U1 Si1 143.2(2)
N1 U1 Si1 26.1(2)
Br1 U1 Si1 103.59(6)
Si3 U1 Si1 118.79(7)
Si5 U1 Si1 112.34(7)
Si1 N1 Si2 116.4(6)
Si1 N1 U1 120.3(4)
Si2 N1 U1 123.3(5)
Si3 N2 Si4 116.4(5)
Si3 N2 U1 118.9(5)
Si4 N2 U1 124.6(5)
Si5 N3 Si6 116.5(5)
Si5 N3 U1 120.1(4)
Si6 N3 U1 123.4(4)
Si7 N4 U1 177.2(5)
N1 Si1 C3 113.3(5)
N1 Si1 C2 110.1(5)
C3 Si1 C2 108.0(6)
N1 Si1 C1 110.6(5)
C3 Si1 C1 103.9(5)
C2 Si1 C1 110.8(5)
N1 Si1 U1 33.6(3)
C3 Si1 U1 135.6(4)
C2 Si1 U1 112.0(4)
C1 Si1 U1 79.3(3)
N1 Si2 C5 112.1(5)
N1 Si2 C4 110.9(5)
C5 Si2 C4 107.8(7)
N1 Si2 C6 112.1(5)
C5 Si2 C6 107.6(6)
C4 Si2 C6 106.0(6)
N2 Si3 C7 109.2(5)
N2 Si3 C9 111.0(5)
C7 Si3 C9 110.3(5)
N2 Si3 C8 112.9(6)
C7 Si3 C8 103.5(6)
C9 Si3 C8 109.7(7)
N2 Si3 U1 34.6(3)
C7 Si3 U1 77.2(4)
C9 Si3 U1 111.8(4)
C8 Si3 U1 135.2(5)
N2 Si4 C11 113.1(5)
N2 Si4 C10 111.8(5)
C11 Si4 C10 108.5(6)
N2 Si4 C12 110.1(6)
C11 Si4 C12 104.0(7)
C10 Si4 C12 109.0(7)
N3 Si5 C13 109.5(5)
N3 Si5 C14 111.4(5)
C13 Si5 C14 109.7(5)
N3 Si5 C15 113.8(5)
C13 Si5 C15 104.2(5)
C14 Si5 C15 107.9(5)
N3 Si5 U1 33.7(3)
C13 Si5 U1 78.3(4)
C14 Si5 U1 112.3(4)
C15 Si5 U1 136.0(4)
N3 Si6 C16 110.8(5)
N3 Si6 C17 111.7(5)
C16 Si6 C17 106.9(5)
N3 Si6 C18 112.4(4)
C16 Si6 C18 105.3(6)
C17 Si6 C18 109.3(5)
N4 Si7 C21 111.8(5)
N4 Si7 C20 111.3(4)
C21 Si7 C20 106.2(5)
N4 Si7 C19 111.3(4)
C21 Si7 C19 108.2(6)
C20 Si7 C19 107.9(5)

loop_
_geom_bond_atom_site_label_1
_geom_bond_atom_site_label_2
_geom_bond_distance
U1 N4 1.907(9)
U1 N3 2.191(9)
U1 N2 2.215(10)
U1 N1 2.222(10)
U1 Br1 2.7675(11)
U1 Si3 3.414(3)
U1 Si5 3.420(3)
U1 Si1 3.464(3)
N1 Si1 1.765(10)
N1 Si2 1.771(9)
N2 Si3 1.740(9)
N2 Si4 1.782(9)
N3 Si5 1.748(8)
N3 Si6 1.790(8)
N4 Si7 1.800(9)
Si1 C3 1.865(12)
Si1 C2 1.865(11)
Si1 C1 1.866(12)
Si2 C5 1.855(12)
Si2 C4 1.863(13)
Si2 C6 1.866(13)
Si3 C7 1.849(12)
Si3 C9 1.859(14)
Si3 C8 1.911(12)
Si4 C11 1.861(13)
Si4 C10 1.872(13)
Si4 C12 1.880(14)
Si5 C13 1.840(12)
Si5 C14 1.866(11)
Si5 C15 1.867(10)
Si6 C16 1.853(12)
Si6 C17 1.867(12)
Si6 C18 1.889(11)
Si7 C21 1.858(11)
Si7 C20 1.863(10)
Si7 C19 1.878(11)

loop_
_platon_squeeze_void_nr
_platon_squeeze_void_average_x
_platon_squeeze_void_average_y
_platon_squeeze_void_average_z
_platon_squeeze_void_volume
_platon_squeeze_void_count_electrons
_platon_squeeze_void_content
1 0.001 0.500 1.000 390 83 ' '
2 0.267 0.694 0.403 9 1 ' '
3 0.733 0.306 0.597 9 1 ' '
